data_7156393
loop_
_publ_author_name
'Wu, Wanqing'
'Li, Can'
'Li, Jianxiao'
'Jiang, Huanfeng'

_publ_section_title
;
 Palladium-catalyzed cascade carboesterification of norbornene with
 alkynes.
;
_journal_issue 44
_journal_name_full 'Organic &amp; biomolecular chemistry'
_journal_page_first 8495
_journal_page_last 8504
_journal_paper_doi 10.1039/c8ob01799a
_journal_volume 16
_journal_year 2018
_chemical_formula_moiety 'C18 H19 Cl O2'
_chemical_formula_sum 'C18 H19 Cl O2'
_chemical_formula_weight 302.78
_space_group_crystal_system monoclinic
_space_group_IT_number 14
_space_group_name_Hall '-P 2yn'
_space_group_name_H-M_alt 'P 1 21/n 1'
_symmetry_space_group_name_Hall '-P 2yn'
_symmetry_space_group_name_H-M 'P 1 21/n 1'
_atom_sites_solution_hydrogens geom
_atom_sites_solution_primary dual
_audit_block_doi 10.5517/ccdc.csd.cc1zqfgl
_audit_creation_date 2018-03-28
_audit_creation_method
;
Olex2 1.2
(compiled 2017.08.10 svn.r3458 for OlexSys, GUI svn.r5381)
;
_audit_update_record
;
2018-04-23 deposited with the CCDC.
2018-08-29 downloaded from the CCDC.
;
_cell_angle_alpha 90
_cell_angle_beta 90.813(3)
_cell_angle_gamma 90
_cell_formula_units_Z 4
_cell_length_a 10.9261(3)
_cell_length_b 10.6284(3)
_cell_length_c 12.9254(4)
_cell_measurement_reflns_used 4076
_cell_measurement_temperature 100.01(10)
_cell_measurement_theta_max 73.7340
_cell_measurement_theta_min 5.3010
_cell_volume 1500.84(8)
_computing_cell_refinement 'CrysAlisPro 1.171.38.43f (Rigaku OD, 2015)'
_computing_data_collection 'CrysAlisPro 1.171.38.43f (Rigaku OD, 2015)'
_computing_data_reduction 'CrysAlisPro 1.171.38.43f (Rigaku OD, 2015)'
_computing_molecular_graphics 'Olex2 (Dolomanov et al., 2009)'
_computing_publication_material 'Olex2 (Dolomanov et al., 2009)'
_computing_structure_refinement 'ShelXL (Sheldrick, 2015)'
_computing_structure_solution 'ShelXT (Sheldrick, 2015)'
_diffrn_ambient_environment N~2~
_diffrn_ambient_temperature 100.01(10)
_diffrn_detector 'CCD plate'
_diffrn_detector_area_resol_mean 5.2684
_diffrn_detector_type AtlasS2
_diffrn_measured_fraction_theta_full 0.999
_diffrn_measured_fraction_theta_max 0.966
_diffrn_measurement_details
;
List of Runs (angles in degrees, time in seconds):

  # Type    Start    End  Width  t~exp~   \w     \q     \k     \f   Frames
#--------------------------------------------------------------------------
  1  \w    -24.00  69.00   1.00    1.00    --   41.11 -57.00  60.00   93
  2  \w     67.00 132.00   1.00    1.00    --  106.95 -45.00   0.00   65
  3  \w     55.00  97.00   1.00    1.00    --   41.11-125.00-180.00   42
  4  \w     32.00  86.00   1.00    1.00    --  106.95 -95.00 -90.00   54
  5  \w    -75.00 -35.00   1.00    1.00    --  -41.11 -38.00-180.00   40
  6  \w    106.00 167.00   1.00    1.00    --  106.95 125.00 -90.00   61
  7  \w     99.00 167.00   1.00    1.00    --  106.95 125.00-180.00   68
  8  \w    137.00 164.00   1.00    1.00    --  106.95 125.00  90.00   27
  9  \w    -66.00 -17.00   1.00    1.00    --  -41.23 -38.00 -30.00   49
 10  \w   -114.00 -88.00   1.00    1.00    --  -41.23 -38.00 -30.00   26
 11  \w      3.00  46.00   1.00    1.00    --   41.23 -99.00-180.00   43
 12  \w     47.00  73.00   1.00    1.00    --   41.23 -99.00-180.00   26
 13  \w     95.00 121.00   1.00    1.00    --  106.95 125.00-150.00   26
 14  \w     35.00  61.00   1.00    1.00    --  106.95 -95.00-150.00   26
 15  \w     84.00 109.00   1.00    1.00    --  106.95 -95.00-120.00   25
 16  \w     54.00 132.00   1.00    1.00    --  106.95 -30.00  90.00   78
 17  \w     75.00 106.00   1.00    1.00    --  106.95 -95.00 -30.00   31
;
_diffrn_measurement_device 'four-circle diffractometer'
_diffrn_measurement_device_type 'SuperNova, Dual, Cu at zero, AtlasS2'
_diffrn_measurement_method '\w scans'
_diffrn_orient_matrix_type 'CrysAlisPro convention (1999,Acta A55,543-557)'
_diffrn_orient_matrix_UB_11 0.0981095000
_diffrn_orient_matrix_UB_12 -0.1033193000
_diffrn_orient_matrix_UB_13 -0.0118742000
_diffrn_orient_matrix_UB_21 0.0918134000
_diffrn_orient_matrix_UB_22 0.0994209000
_diffrn_orient_matrix_UB_23 -0.0376042000
_diffrn_orient_matrix_UB_31 0.0432019000
_diffrn_orient_matrix_UB_32 0.0219488000
_diffrn_orient_matrix_UB_33 0.1122781000
_diffrn_radiation_monochromator mirror
_diffrn_radiation_probe x-ray
_diffrn_radiation_type CuK\a
_diffrn_radiation_wavelength 1.54184
_diffrn_reflns_av_R_equivalents 0.0340
_diffrn_reflns_av_unetI/netI 0.0374
_diffrn_reflns_Laue_measured_fraction_full 0.999
_diffrn_reflns_Laue_measured_fraction_max 0.966
_diffrn_reflns_limit_h_max 13
_diffrn_reflns_limit_h_min -12
_diffrn_reflns_limit_k_max 13
_diffrn_reflns_limit_k_min -10
_diffrn_reflns_limit_l_max 16
_diffrn_reflns_limit_l_min -10
_diffrn_reflns_number 6356
_diffrn_reflns_point_group_measured_fraction_full 0.999
_diffrn_reflns_point_group_measured_fraction_max 0.966
_diffrn_reflns_theta_full 67.684
_diffrn_reflns_theta_max 74.182
_diffrn_reflns_theta_min 5.264
_diffrn_source 'micro-focus sealed X-ray tube'
_diffrn_source_type 'SuperNova (Cu) X-ray Source'
_exptl_absorpt_coefficient_mu 2.260
_exptl_absorpt_correction_T_max 1.00000
_exptl_absorpt_correction_T_min 0.37652
_exptl_absorpt_correction_type multi-scan
_exptl_absorpt_process_details
;
CrysAlisPro 1.171.38.43f (Rigaku Oxford Diffraction, 2015)
Empirical absorption correction using spherical harmonics,
 implemented in SCALE3 ABSPACK scaling algorithm.
;
_exptl_crystal_colour colourless
_exptl_crystal_colour_primary colourless
_exptl_crystal_density_diffrn 1.340
_exptl_crystal_description block
_exptl_crystal_F_000 640
_exptl_crystal_size_max 0.13
_exptl_crystal_size_mid 0.12
_exptl_crystal_size_min 0.11
_refine_diff_density_max 0.522
_refine_diff_density_min -0.435
_refine_diff_density_rms 0.078
_refine_ls_extinction_method none
_refine_ls_goodness_of_fit_ref 1.042
_refine_ls_hydrogen_treatment constr
_refine_ls_matrix_type full
_refine_ls_number_parameters 192
_refine_ls_number_reflns 2939
_refine_ls_number_restraints 0
_refine_ls_restrained_S_all 1.042
_refine_ls_R_factor_all 0.0590
_refine_ls_R_factor_gt 0.0561
_refine_ls_shift/su_max 0.001
_refine_ls_shift/su_mean 0.000
_refine_ls_structure_factor_coef Fsqd
_refine_ls_weighting_details 'w=1/[\s^2^(Fo^2^)+(0.1090P)^2^+0.4885P] where P=(Fo^2^+2Fc^2^)/3'
_refine_ls_weighting_scheme calc
_refine_ls_wR_factor_gt 0.1542
_refine_ls_wR_factor_ref 0.1588
_reflns_Friedel_coverage 0.000
_reflns_number_gt 2687
_reflns_number_total 2939
_reflns_threshold_expression 'I > 2\s(I)'
_cod_data_source_file c8ob01799a2.cif
_cod_data_source_block lc-0328
_cod_depositor_comments 'Adding full bibliography for 7156393--7156394.cif.'
_cod_database_code 7156393
_shelx_shelxl_version_number 2017/1
_shelx_space_group_comment
;
The symmetry employed for this shelxl refinement is uniquely defined
by the following loop, which should always be used as a source of
symmetry information in preference to the above space-group names.
They are only intended as comments.
;
_reflns_odcompleteness_completeness 99.93
_reflns_odcompleteness_iscentric 1
_reflns_odcompleteness_theta 66.97
_olex2_refinement_description
;
1. Fixed Uiso
 At 1.2 times of:
  All C(H) groups, All C(H,H) groups
 At 1.5 times of:
  All C(H,H,H) groups
2.a Ternary CH refined with riding coordinates:
 C10(H10), C14(H14), C11(H11), C12(H12)
2.b Secondary CH2 refined with riding coordinates:
 C15(H15A,H15B), C13(H13A,H13B), C16(H16A,H16B)
2.c Aromatic/amide H refined with riding coordinates:
 C4(H4), C6(H6), C2(H2)
2.d Idealised Me refined as rotating group:
 C18(H18A,H18B,H18C), C17(H17A,H17B,H17C)
;
_olex2_submission_special_instructions 'No special instructions were received'
_oxdiff_exptl_absorpt_empirical_details
;
Empirical correction (ABSPACK) includes:
- Absorption correction using spherical harmonics
- Frame scaling
- Detector area scaling
;
_oxdiff_exptl_absorpt_empirical_full_max 1.750
_oxdiff_exptl_absorpt_empirical_full_min 0.605

loop_
_space_group_symop_operation_xyz
'x, y, z'
'-x+1/2, y+1/2, -z+1/2'
'-x, -y, -z'
'x-1/2, -y-1/2, z-1/2'

loop_
_atom_site_label
_atom_site_type_symbol
_atom_site_fract_x
_atom_site_fract_y
_atom_site_fract_z
_atom_site_U_iso_or_equiv
_atom_site_adp_type
_atom_site_occupancy
_atom_site_site_symmetry_order
_atom_site_calc_flag
_atom_site_refinement_flags_posn
Cl1 Cl 0.78886(5) 0.18258(4) 0.50771(3) 0.0282(2) Uani 1 1 d .
O1 O 0.86973(13) 0.62081(14) 0.50814(11) 0.0284(3) Uani 1 1 d .
O2 O 0.95889(14) 0.57101(14) 0.65771(11) 0.0295(4) Uani 1 1 d .
C4 C 0.64908(17) 0.49993(18) 0.42306(14) 0.0208(4) Uani 1 1 d .
H4 H 0.634645 0.529903 0.489375 0.025 Uiso 1 1 calc R
C5 C 0.73150(16) 0.40090(18) 0.40930(14) 0.0207(4) Uani 1 1 d .
C3 C 0.58845(17) 0.55418(18) 0.33904(14) 0.0213(4) Uani 1 1 d .
C6 C 0.75077(17) 0.35380(18) 0.30995(15) 0.0223(4) Uani 1 1 d .
H6 H 0.802600 0.285416 0.300818 0.027 Uiso 1 1 calc R
C7 C 0.79649(16) 0.34682(19) 0.50004(14) 0.0213(4) Uani 1 1 d .
C8 C 0.85810(17) 0.40585(19) 0.57549(14) 0.0219(4) Uani 1 1 d .
C2 C 0.61195(17) 0.50822(18) 0.24025(14) 0.0222(4) Uani 1 1 d .
H2 H 0.572737 0.544870 0.183474 0.027 Uiso 1 1 calc R
C9 C 0.89041(17) 0.54257(19) 0.57293(14) 0.0238(4) Uani 1 1 d .
C1 C 0.69279(18) 0.40865(18) 0.22439(14) 0.0227(4) Uani 1 1 d .
C10 C 0.91555(17) 0.34836(19) 0.67078(15) 0.0229(4) Uani 1 1 d .
H10 H 0.971398 0.279367 0.654057 0.027 Uiso 1 1 calc R
C18 C 0.49739(19) 0.6589(2) 0.35392(17) 0.0268(4) Uani 1 1 d .
H18A H 0.416417 0.624219 0.357440 0.040 Uiso 1 1 calc GR
H18B H 0.501468 0.716303 0.296743 0.040 Uiso 1 1 calc GR
H18C H 0.516270 0.702801 0.417048 0.040 Uiso 1 1 calc GR
C14 C 0.82292(19) 0.31081(18) 0.75484(15) 0.0242(4) Uani 1 1 d .
H14 H 0.753114 0.261018 0.729705 0.029 Uiso 1 1 calc R
C11 C 0.98359(19) 0.4618(2) 0.72155(15) 0.0267(4) Uani 1 1 d .
H11 H 1.071635 0.445764 0.728701 0.032 Uiso 1 1 calc R
C17 C 0.7188(2) 0.3636(2) 0.11684(16) 0.0302(5) Uani 1 1 d .
H17A H 0.786769 0.409714 0.089697 0.045 Uiso 1 1 calc GR
H17B H 0.647985 0.376722 0.073405 0.045 Uiso 1 1 calc GR
H17C H 0.738410 0.275571 0.118656 0.045 Uiso 1 1 calc GR
C15 C 0.8961(2) 0.2508(2) 0.84457(16) 0.0298(5) Uani 1 1 d .
H15A H 0.951899 0.187073 0.819502 0.036 Uiso 1 1 calc R
H15B H 0.842044 0.213146 0.894749 0.036 Uiso 1 1 calc R
C12 C 0.9230(2) 0.4754(2) 0.82734(16) 0.0299(5) Uani 1 1 d .
H12 H 0.933532 0.557636 0.860500 0.036 Uiso 1 1 calc R
C13 C 0.78939(19) 0.4389(2) 0.80149(15) 0.0275(4) Uani 1 1 d .
H13A H 0.739231 0.431449 0.862510 0.033 Uiso 1 1 calc R
H13B H 0.751005 0.495055 0.751595 0.033 Uiso 1 1 calc R
C16 C 0.9666(2) 0.3632(2) 0.89184(16) 0.0315(5) Uani 1 1 d .
H16A H 0.946760 0.374264 0.964169 0.038 Uiso 1 1 calc R
H16B H 1.054326 0.351479 0.885999 0.038 Uiso 1 1 calc R

loop_
_atom_site_aniso_label
_atom_site_aniso_U_11
_atom_site_aniso_U_22
_atom_site_aniso_U_33
_atom_site_aniso_U_23
_atom_site_aniso_U_13
_atom_site_aniso_U_12
Cl1 0.0382(3) 0.0195(3) 0.0269(3) -0.00067(16) -0.0059(2) 0.00097(17)
O1 0.0293(7) 0.0246(7) 0.0310(8) 0.0050(6) -0.0038(6) -0.0028(6)
O2 0.0343(8) 0.0276(8) 0.0266(7) 0.0034(6) -0.0043(6) -0.0094(6)
C4 0.0207(9) 0.0211(9) 0.0208(9) -0.0019(7) 0.0020(7) -0.0015(7)
C5 0.0188(8) 0.0220(9) 0.0213(9) -0.0006(7) 0.0005(7) -0.0030(7)
C3 0.0185(9) 0.0205(9) 0.0250(10) 0.0009(7) 0.0003(7) -0.0024(7)
C6 0.0227(9) 0.0213(9) 0.0229(9) -0.0021(7) 0.0023(7) -0.0012(7)
C7 0.0214(9) 0.0191(9) 0.0235(10) 0.0000(7) 0.0043(7) 0.0019(7)
C8 0.0215(9) 0.0237(10) 0.0206(9) 0.0010(7) 0.0023(7) 0.0014(7)
C2 0.0225(9) 0.0228(9) 0.0214(9) 0.0032(7) -0.0023(7) -0.0023(7)
C9 0.0224(9) 0.0269(10) 0.0222(9) -0.0002(8) 0.0025(7) -0.0030(7)
C1 0.0247(9) 0.0222(10) 0.0213(9) -0.0018(7) 0.0010(7) -0.0025(7)
C10 0.0221(9) 0.0252(9) 0.0212(9) 0.0011(7) -0.0004(7) 0.0008(7)
C18 0.0238(10) 0.0273(10) 0.0292(10) 0.0011(8) 0.0001(8) 0.0037(8)
C14 0.0248(10) 0.0242(10) 0.0236(10) 0.0013(7) 0.0006(8) -0.0006(7)
C11 0.0251(10) 0.0295(11) 0.0253(10) 0.0048(8) -0.0033(8) -0.0045(8)
C17 0.0388(11) 0.0313(12) 0.0206(9) -0.0038(8) 0.0006(8) 0.0011(9)
C15 0.0344(11) 0.0292(10) 0.0257(10) 0.0065(8) 0.0002(8) 0.0053(8)
C12 0.0391(12) 0.0275(11) 0.0228(10) -0.0007(8) -0.0064(8) -0.0031(9)
C13 0.0296(10) 0.0303(11) 0.0227(9) 0.0016(8) 0.0029(8) 0.0042(8)
C16 0.0306(10) 0.0393(13) 0.0246(10) 0.0051(9) -0.0030(8) -0.0028(9)

loop_
_atom_type_symbol
_atom_type_description
_atom_type_scat_dispersion_real
_atom_type_scat_dispersion_imag
_atom_type_scat_source
C C 0.0181 0.0091 'International Tables Vol C Tables 4.2.6.8 and 6.1.1.4'
H H 0.0000 0.0000 'International Tables Vol C Tables 4.2.6.8 and 6.1.1.4'
Cl Cl 0.3639 0.7018 'International Tables Vol C Tables 4.2.6.8 and 6.1.1.4'
O O 0.0492 0.0322 'International Tables Vol C Tables 4.2.6.8 and 6.1.1.4'

loop_
_geom_angle_atom_site_label_1
_geom_angle_atom_site_label_2
_geom_angle_atom_site_label_3
_geom_angle
C9 O2 C11 112.28(15)
C5 C4 H4 119.5
C3 C4 H4 119.5
C3 C4 C5 120.92(17)
C4 C5 C7 119.64(17)
C6 C5 C4 119.50(17)
C6 C5 C7 120.86(17)
C4 C3 C2 118.58(17)
C4 C3 C18 121.00(17)
C2 C3 C18 120.40(17)
C5 C6 H6 119.8
C1 C6 C5 120.43(18)
C1 C6 H6 119.8
C5 C7 Cl1 114.20(14)
C8 C7 Cl1 116.84(15)
C8 C7 C5 128.96(19)
C7 C8 C9 123.88(18)
C7 C8 C10 127.44(19)
C9 C8 C10 108.48(16)
C3 C2 H2 119.2
C3 C2 C1 121.69(17)
C1 C2 H2 119.2
O1 C9 O2 120.49(18)
O1 C9 C8 130.30(18)
O2 C9 C8 109.10(16)
C6 C1 C2 118.81(17)
C6 C1 C17 120.74(18)
C2 C1 C17 120.44(18)
C8 C10 H10 112.2
C8 C10 C14 114.21(16)
C8 C10 C11 102.82(16)
C14 C10 H10 112.2
C14 C10 C11 102.52(15)
C11 C10 H10 112.2
C3 C18 H18A 109.5
C3 C18 H18B 109.5
C3 C18 H18C 109.5
H18A C18 H18B 109.5
H18A C18 H18C 109.5
H18B C18 H18C 109.5
C10 C14 H14 114.8
C15 C14 C10 107.34(16)
C15 C14 H14 114.8
C13 C14 C10 102.08(15)
C13 C14 H14 114.8
C13 C14 C15 101.30(16)
O2 C11 C10 107.26(15)
O2 C11 H11 111.6
O2 C11 C12 110.68(17)
C10 C11 H11 111.6
C12 C11 C10 103.83(16)
C12 C11 H11 111.6
C1 C17 H17A 109.5
C1 C17 H17B 109.5
C1 C17 H17C 109.5
H17A C17 H17B 109.5
H17A C17 H17C 109.5
H17B C17 H17C 109.5
C14 C15 H15A 111.1
C14 C15 H15B 111.1
C14 C15 C16 103.25(16)
H15A C15 H15B 109.1
C16 C15 H15A 111.1
C16 C15 H15B 111.1
C11 C12 H12 115.1
C11 C12 C13 101.67(15)
C13 C12 H12 115.1
C16 C12 C11 106.11(18)
C16 C12 H12 115.1
C16 C12 C13 102.07(17)
C14 C13 C12 94.45(16)
C14 C13 H13A 112.8
C14 C13 H13B 112.8
C12 C13 H13A 112.8
C12 C13 H13B 112.8
H13A C13 H13B 110.3
C15 C16 H16A 111.0
C15 C16 H16B 111.0
C12 C16 C15 103.75(16)
C12 C16 H16A 111.0
C12 C16 H16B 111.0
H16A C16 H16B 109.0

loop_
_geom_bond_atom_site_label_1
_geom_bond_atom_site_label_2
_geom_bond_distance
Cl1 C7 1.751(2)
O1 C9 1.199(2)
O2 C9 1.352(2)
O2 C11 1.448(2)
C4 H4 0.9300
C4 C5 1.398(3)
C4 C3 1.389(3)
C5 C6 1.397(3)
C5 C7 1.479(3)
C3 C2 1.394(3)
C3 C18 1.507(3)
C6 H6 0.9300
C6 C1 1.394(3)
C7 C8 1.334(3)
C8 C9 1.496(3)
C8 C10 1.504(3)
C2 H2 0.9300
C2 C1 1.395(3)
C1 C17 1.501(3)
C10 H10 0.9800
C10 C14 1.548(3)
C10 C11 1.556(3)
C18 H18A 0.9600
C18 H18B 0.9600
C18 H18C 0.9600
C14 H14 0.9800
C14 C15 1.538(3)
C14 C13 1.535(3)
C11 H11 0.9800
C11 C12 1.534(3)
C17 H17A 0.9600
C17 H17B 0.9600
C17 H17C 0.9600
C15 H15A 0.9700
C15 H15B 0.9700
C15 C16 1.543(3)
C12 H12 0.9800
C12 C13 1.542(3)
C12 C16 1.527(3)
C13 H13A 0.9700
C13 H13B 0.9700
C16 H16A 0.9700
C16 H16B 0.9700
